data_7155127
loop_
_publ_author_name
'Zhao, Bo-Liang'
'Zhang, Dongxiang'
'Liu, Lei'
'Du, Da-Ming'

_publ_section_title
;
 Organocatalytic asymmetric Michael addition of \a-alkylidene succinimides
 to nitrostyrenes.
;
_journal_issue 26
_journal_name_full 'Organic &amp; biomolecular chemistry'
_journal_page_first 6337
_journal_page_last 6345
_journal_paper_doi 10.1039/c6ob00711b
_journal_volume 14
_journal_year 2016
_chemical_absolute_configuration ad
_chemical_formula_moiety 'C25 H25 Br N2 O7'
_chemical_formula_sum 'C25 H25 Br N2 O7'
_chemical_formula_weight 545.38
_chemical_melting_point 402.0(10)
_chemical_name_systematic
'(R,E)-tert-butyl 3-(4-bromobenzylidene)-4-((S)-1-(4-methoxyphenyl)-2-nitroethyl)-2,5-dioxopyrrolidine-1-carboxylate '
_space_group_IT_number 4
_symmetry_cell_setting monoclinic
_symmetry_space_group_name_Hall 'P 2yb'
_symmetry_space_group_name_H-M 'P 1 21 1'
_atom_sites_solution_hydrogens geom
_atom_sites_solution_primary direct
_atom_sites_solution_secondary difmap
_audit_creation_method SHELXL-97
_audit_update_record
;
2016-03-25 deposited with the CCDC.
2016-05-31 downloaded from the CCDC.
;
_cell_angle_alpha 90.00
_cell_angle_beta 90.44(3)
_cell_angle_gamma 90.00
_cell_formula_units_Z 4
_cell_length_a 11.689(2)
_cell_length_b 17.969(4)
_cell_length_c 12.350(3)
_cell_measurement_reflns_used 7952
_cell_measurement_temperature 153(2)
_cell_measurement_theta_max 27.4816
_cell_measurement_theta_min 1.6489
_cell_volume 2593.9(10)
_computing_cell_refinement 'CrystalClear (Rigaku Inc., 2008)'
_computing_data_collection 'CrystalClear (Rigaku Inc., 2008)'
_computing_data_reduction 'CrystalClear (Rigaku Inc., 2008)'
_computing_molecular_graphics
;
 Mercury: visualization and analysis of crystal structures, C. F. Macrae,
 P. R. Edgington, P. McCabe, E. Pidcock, G. P. Shields, R. Taylor,
 M. Towler and J. van de Streek, J. Appl. Cryst., 39, 453-457, 2006.
;
_computing_publication_material 'SHELX-97 (Sheldrick, 1997)'
_computing_structure_refinement 'SHELXL-97 (Sheldrick, 1997)'
_computing_structure_solution 'SHELXS-97 (Sheldrick, 1990)'
_diffrn_ambient_temperature 153(2)
_diffrn_detector_area_resol_mean 28.5714
_diffrn_measured_fraction_theta_full 0.985
_diffrn_measured_fraction_theta_max 0.985
_diffrn_measurement_device_type 'Saturn724+ CCD'
_diffrn_measurement_method '\w scans at fixed \c = 45\%'
_diffrn_radiation_monochromator graphite
_diffrn_radiation_source 'fine-focus sealed tube'
_diffrn_radiation_type MoK\a
_diffrn_radiation_wavelength 0.71073
_diffrn_reflns_av_R_equivalents 0.0341
_diffrn_reflns_av_sigmaI/netI 0.0608
_diffrn_reflns_limit_h_max 15
_diffrn_reflns_limit_h_min -15
_diffrn_reflns_limit_k_max 23
_diffrn_reflns_limit_k_min -15
_diffrn_reflns_limit_l_max 14
_diffrn_reflns_limit_l_min -16
_diffrn_reflns_number 16824
_diffrn_reflns_theta_full 27.67
_diffrn_reflns_theta_max 27.67
_diffrn_reflns_theta_min 2.27
_exptl_absorpt_coefficient_mu 1.630
_exptl_absorpt_correction_T_max 1.0000
_exptl_absorpt_correction_T_min 0.7306
_exptl_absorpt_correction_type multi-scan
_exptl_absorpt_process_details 'CrystalClear (Rigaku Inc., 2008)'
_exptl_crystal_colour colorless
_exptl_crystal_density_diffrn 1.397
_exptl_crystal_density_method 'not measured'
_exptl_crystal_description block
_exptl_crystal_F_000 1120
_exptl_crystal_recrystallization_method 'Re-crystallisation from solvent'
_exptl_crystal_size_max 0.22
_exptl_crystal_size_mid 0.21
_exptl_crystal_size_min 0.12
_refine_diff_density_max 0.491
_refine_diff_density_min -0.498
_refine_diff_density_rms 0.105
_refine_ls_abs_structure_details 'Flack H D (1983), Acta Cryst. A39, 876-881'
_refine_ls_abs_structure_Flack 0.004(9)
_refine_ls_extinction_method none
_refine_ls_goodness_of_fit_ref 1.098
_refine_ls_hydrogen_treatment constr
_refine_ls_matrix_type full
_refine_ls_number_parameters 639
_refine_ls_number_reflns 9172
_refine_ls_number_restraints 1
_refine_ls_restrained_S_all 1.098
_refine_ls_R_factor_all 0.0632
_refine_ls_R_factor_gt 0.0530
_refine_ls_shift/su_max 0.000
_refine_ls_shift/su_mean 0.000
_refine_ls_structure_factor_coef Fsqd
_refine_ls_weighting_details 'calc w=1/[\s^2^(Fo^2^)+(0.0935P)^2^+0.2425P] where P=(Fo^2^+2Fc^2^)/3'
_refine_ls_weighting_scheme calc
_refine_ls_wR_factor_gt 0.1486
_refine_ls_wR_factor_ref 0.1722
_reflns_number_gt 8148
_reflns_number_total 9172
_reflns_threshold_expression >2sigma(I)
_cod_data_source_file c6ob00711b2.cif
_cod_data_source_block bwn16012
_cod_depositor_comments
;
The following automatic conversions were performed:

'_chemical_melting_point' value '401-403' was changed to '402.0(10)'
- the average value was taken and precision was estimated.

Automatic conversion script
Id: cif_fix_values 4268 2015-11-12 08:31:59Z antanas 

 Adding full bibliography for 7155127.cif.
;
_cod_original_cell_volume 2593.9(9)
_cod_original_sg_symbol_H-M P2(1)
_cod_database_code 7155127
_solvent_exptl_crystal_recrystallization_method 'Ethyl acetate/Petroleum ether'

loop_
_symmetry_equiv_pos_as_xyz
'x, y, z'
'-x, y+1/2, -z'

loop_
_atom_site_label
_atom_site_type_symbol
_atom_site_fract_x
_atom_site_fract_y
_atom_site_fract_z
_atom_site_U_iso_or_equiv
_atom_site_adp_type
_atom_site_occupancy
_atom_site_symmetry_multiplicity
_atom_site_calc_flag
_atom_site_refinement_flags
Br1 Br 0.36152(6) 0.53578(5) 0.37203(6) 0.0627(2) Uani 1 1 d .
O1 O 0.6035(4) 0.3818(3) 1.0281(4) 0.0497(12) Uani 1 1 d .
O2 O 0.3004(3) 0.2236(2) 1.0064(3) 0.0375(9) Uani 1 1 d .
O3 O 0.5621(4) 0.2461(3) 1.1768(4) 0.0497(12) Uani 1 1 d .
O4 O 0.3863(3) 0.2929(2) 1.2098(3) 0.0330(8) Uani 1 1 d .
O5 O 0.3325(5) 0.1690(4) 0.5908(4) 0.0661(15) Uani 1 1 d .
O6 O 0.3393(5) 0.0710(3) 0.6900(5) 0.0643(15) Uani 1 1 d .
O7 O 0.8694(3) 0.1826(3) 0.7216(4) 0.0436(10) Uani 1 1 d .
N1 N 0.4541(3) 0.2991(3) 1.0411(3) 0.0297(9) Uani 1 1 d .
N2 N 0.3339(4) 0.1381(3) 0.6786(4) 0.0397(12) Uani 1 1 d .
C1 C 0.4045(5) 0.4975(3) 0.5102(5) 0.0395(13) Uani 1 1 d .
C2 C 0.5177(5) 0.5068(3) 0.5436(5) 0.0400(13) Uani 1 1 d .
H2 H 0.5726 0.5302 0.4986 0.048 Uiso 1 1 calc R
C3 C 0.5464(4) 0.4805(3) 0.6457(5) 0.0349(12) Uani 1 1 d .
H3 H 0.6223 0.4878 0.6716 0.042 Uiso 1 1 calc R
C4 C 0.4686(4) 0.4440(3) 0.7119(4) 0.0284(10) Uani 1 1 d .
C5 C 0.3565(4) 0.4364(3) 0.6737(5) 0.0345(12) Uani 1 1 d .
H5 H 0.3014 0.4123 0.7177 0.041 Uiso 1 1 calc R
C6 C 0.3238(4) 0.4633(3) 0.5731(5) 0.0386(13) Uani 1 1 d .
H6 H 0.2471 0.4582 0.5481 0.046 Uiso 1 1 calc R
C7 C 0.5067(4) 0.4187(3) 0.8174(4) 0.0308(11) Uani 1 1 d .
H7 H 0.5715 0.4443 0.8456 0.037 Uiso 1 1 calc R
C8 C 0.4656(4) 0.3652(3) 0.8817(4) 0.0266(10) Uani 1 1 d .
C9 C 0.5195(5) 0.3528(3) 0.9877(5) 0.0342(12) Uani 1 1 d .
C10 C 0.3665(4) 0.2700(3) 0.9768(4) 0.0259(10) Uani 1 1 d .
C11 C 0.3733(4) 0.3083(3) 0.8666(4) 0.0252(10) Uani 1 1 d .
H11 H 0.2992 0.3342 0.8512 0.030 Uiso 1 1 calc R
C12 C 0.3997(4) 0.2528(3) 0.7719(4) 0.0250(9) Uani 1 1 d .
H12 H 0.3792 0.2789 0.7029 0.030 Uiso 1 1 calc R
C13 C 0.3233(4) 0.1838(3) 0.7784(4) 0.0281(10) Uani 1 1 d .
H13A H 0.3457 0.1537 0.8422 0.034 Uiso 1 1 calc R
H13B H 0.2426 0.1993 0.7874 0.034 Uiso 1 1 calc R
C14 C 0.5258(4) 0.2326(3) 0.7648(4) 0.0264(10) Uani 1 1 d .
C15 C 0.5786(4) 0.1812(3) 0.8317(4) 0.0294(11) Uani 1 1 d .
H15 H 0.5346 0.1572 0.8859 0.035 Uiso 1 1 calc R
C16 C 0.6936(4) 0.1633(3) 0.8223(4) 0.0324(11) Uani 1 1 d .
H16 H 0.7278 0.1283 0.8702 0.039 Uiso 1 1 calc R
C17 C 0.7584(4) 0.1974(3) 0.7417(5) 0.0325(11) Uani 1 1 d .
C18 C 0.7072(4) 0.2504(3) 0.6746(4) 0.0293(10) Uani 1 1 d .
H18 H 0.7510 0.2748 0.6207 0.035 Uiso 1 1 calc R
C19 C 0.5934(4) 0.2674(3) 0.6865(4) 0.0271(10) Uani 1 1 d .
H19 H 0.5596 0.3037 0.6403 0.033 Uiso 1 1 calc R
C20 C 0.9192(5) 0.1181(4) 0.7696(6) 0.0520(17) Uani 1 1 d .
H20A H 0.9232 0.1246 0.8483 0.078 Uiso 1 1 calc R
H20B H 0.9964 0.1109 0.7412 0.078 Uiso 1 1 calc R
H20C H 0.8721 0.0745 0.7523 0.078 Uiso 1 1 calc R
C21 C 0.4746(4) 0.2757(3) 1.1498(4) 0.0308(11) Uani 1 1 d .
C22 C 0.3759(5) 0.2644(4) 1.3232(4) 0.0406(14) Uani 1 1 d .
C23 C 0.4730(6) 0.2948(5) 1.3923(5) 0.062(2) Uani 1 1 d .
H23A H 0.5444 0.2696 1.3734 0.093 Uiso 1 1 calc R
H23B H 0.4564 0.2862 1.4690 0.093 Uiso 1 1 calc R
H23C H 0.4810 0.3484 1.3794 0.093 Uiso 1 1 calc R
C24 C 0.3715(8) 0.1803(4) 1.3177(6) 0.063(2) Uani 1 1 d .
H24A H 0.3148 0.1650 1.2632 0.094 Uiso 1 1 calc R
H24B H 0.3500 0.1604 1.3885 0.094 Uiso 1 1 calc R
H24C H 0.4469 0.1611 1.2977 0.094 Uiso 1 1 calc R
C25 C 0.2615(6) 0.2971(5) 1.3591(5) 0.0516(17) Uani 1 1 d .
H25A H 0.2636 0.3514 1.3522 0.077 Uiso 1 1 calc R
H25B H 0.2476 0.2836 1.4347 0.077 Uiso 1 1 calc R
H25C H 0.1998 0.2771 1.3133 0.077 Uiso 1 1 calc R
Br2 Br 0.86814(7) 0.15765(4) 1.43258(5) 0.0574(2) Uani 1 1 d .
O8 O 0.8016(3) 0.4444(2) 0.7797(3) 0.0338(8) Uani 1 1 d .
O9 O 1.1030(3) 0.2838(3) 0.7602(3) 0.0397(9) Uani 1 1 d .
O10 O 1.0696(4) 0.4227(4) 0.6194(4) 0.0626(15) Uani 1 1 d .
O11 O 0.8910(3) 0.3842(2) 0.5728(3) 0.0300(8) Uani 1 1 d .
O12 O 0.8483(3) 0.5953(2) 1.0909(4) 0.0394(9) Uani 1 1 d .
O13 O 0.8709(4) 0.5003(3) 1.1950(3) 0.0481(11) Uani 1 1 d .
O14 O 1.3640(3) 0.5263(2) 0.9828(4) 0.0438(10) Uani 1 1 d .
N3 N 0.9528(3) 0.3662(2) 0.7429(3) 0.0275(9) Uani 1 1 d .
N4 N 0.8501(3) 0.5283(2) 1.1069(3) 0.0286(9) Uani 1 1 d .
C26 C 0.9088(5) 0.1835(3) 1.2898(5) 0.0358(12) Uani 1 1 d .
C27 C 1.0180(4) 0.1672(3) 1.2508(5) 0.0366(12) Uani 1 1 d .
H27 H 1.0723 0.1421 1.2951 0.044 Uiso 1 1 calc R
C28 C 1.0449(4) 0.1881(3) 1.1478(4) 0.0314(11) Uani 1 1 d .
H28 H 1.1184 0.1760 1.1206 0.038 Uiso 1 1 calc R
C29 C 0.9678(4) 0.2270(3) 1.0805(4) 0.0281(10) Uani 1 1 d .
C30 C 0.8586(4) 0.2417(3) 1.1213(4) 0.0309(11) Uani 1 1 d .
H30 H 0.8042 0.2670 1.0773 0.037 Uiso 1 1 calc R
C31 C 0.8287(5) 0.2199(3) 1.2254(5) 0.0334(11) Uani 1 1 d .
H31 H 0.7542 0.2298 1.2521 0.040 Uiso 1 1 calc R
C32 C 1.0061(4) 0.2477(3) 0.9716(4) 0.0260(10) Uani 1 1 d .
H32 H 1.0686 0.2196 0.9446 0.031 Uiso 1 1 calc R
C33 C 0.9656(4) 0.3007(3) 0.9043(4) 0.0268(10) Uani 1 1 d .
C34 C 1.0189(4) 0.3119(3) 0.7970(4) 0.0296(11) Uani 1 1 d .
C35 C 0.8663(4) 0.3960(3) 0.8070(4) 0.0292(11) Uani 1 1 d .
C36 C 0.8738(4) 0.3595(3) 0.9183(4) 0.0246(10) Uani 1 1 d .
H36 H 0.7992 0.3357 0.9371 0.030 Uiso 1 1 calc R
C37 C 0.9098(4) 0.4163(3) 1.0075(4) 0.0274(10) Uani 1 1 d .
H37 H 0.9077 0.3890 1.0780 0.033 Uiso 1 1 calc R
C38 C 0.8204(4) 0.4788(3) 1.0151(4) 0.0275(10) Uani 1 1 d .
H38A H 0.8189 0.5078 0.9469 0.033 Uiso 1 1 calc R
H38B H 0.7435 0.4572 1.0261 0.033 Uiso 1 1 calc R
C39 C 1.0304(4) 0.4455(3) 0.9957(4) 0.0264(10) Uani 1 1 d .
C40 C 1.0595(4) 0.4982(3) 0.9186(4) 0.0315(11) Uani 1 1 d .
H40 H 1.0023 0.5161 0.8702 0.038 Uiso 1 1 calc R
C41 C 1.1704(5) 0.5255(3) 0.9103(5) 0.0351(11) Uani 1 1 d .
H41 H 1.1883 0.5607 0.8557 0.042 Uiso 1 1 calc R
C42 C 1.2546(4) 0.5015(3) 0.9812(5) 0.0328(11) Uani 1 1 d .
C43 C 1.2267(4) 0.4482(3) 1.0596(5) 0.0353(12) Uani 1 1 d .
H43 H 1.2840 0.4309 1.1084 0.042 Uiso 1 1 calc R
C44 C 1.1172(4) 0.4208(3) 1.0664(4) 0.0310(11) Uani 1 1 d .
H44 H 1.0999 0.3846 1.1198 0.037 Uiso 1 1 calc R
C45 C 1.3920(5) 0.5830(4) 0.9102(5) 0.0454(15) Uani 1 1 d .
H45A H 1.3477 0.6278 0.9274 0.068 Uiso 1 1 calc R
H45B H 1.3740 0.5670 0.8362 0.068 Uiso 1 1 calc R
H45C H 1.4739 0.5942 0.9162 0.068 Uiso 1 1 calc R
C46 C 0.9794(4) 0.3948(3) 0.6374(4) 0.0320(11) Uani 1 1 d .
C47 C 0.8886(4) 0.4193(3) 0.4628(4) 0.0320(11) Uani 1 1 d .
C48 C 0.9839(5) 0.3892(4) 0.3961(5) 0.0471(16) Uani 1 1 d .
H48A H 1.0570 0.4083 0.4237 0.071 Uiso 1 1 calc R
H48B H 0.9734 0.4047 0.3207 0.071 Uiso 1 1 calc R
H48C H 0.9838 0.3347 0.4002 0.071 Uiso 1 1 calc R
C49 C 0.7752(5) 0.3930(4) 0.4192(5) 0.0382(13) Uani 1 1 d .
H49A H 0.7743 0.3385 0.4171 0.057 Uiso 1 1 calc R
H49B H 0.7636 0.4125 0.3458 0.057 Uiso 1 1 calc R
H49C H 0.7137 0.4108 0.4661 0.057 Uiso 1 1 calc R
C50 C 0.8917(6) 0.5025(4) 0.4761(5) 0.0435(14) Uani 1 1 d .
H50A H 0.8327 0.5178 0.5276 0.065 Uiso 1 1 calc R
H50B H 0.8772 0.5263 0.4059 0.065 Uiso 1 1 calc R
H50C H 0.9671 0.5176 0.5035 0.065 Uiso 1 1 calc R

loop_
_atom_site_aniso_label
_atom_site_aniso_U_11
_atom_site_aniso_U_22
_atom_site_aniso_U_33
_atom_site_aniso_U_23
_atom_site_aniso_U_13
_atom_site_aniso_U_12
Br1 0.0446(3) 0.0839(6) 0.0595(4) 0.0408(4) -0.0071(3) -0.0017(4)
O1 0.040(2) 0.062(3) 0.047(2) 0.007(2) -0.0147(19) -0.023(2)
O2 0.041(2) 0.045(2) 0.0269(18) -0.0002(17) 0.0034(15) -0.0158(18)
O3 0.036(2) 0.074(3) 0.039(2) 0.002(2) -0.0055(17) 0.022(2)
O4 0.0289(17) 0.049(2) 0.0208(16) 0.0006(16) 0.0005(13) 0.0043(17)
O5 0.087(4) 0.080(4) 0.031(2) -0.007(3) 0.004(2) -0.015(3)
O6 0.071(3) 0.042(3) 0.080(4) -0.028(3) 0.017(3) -0.009(2)
O7 0.0257(17) 0.053(3) 0.052(3) -0.005(2) -0.0010(17) 0.0099(18)
N1 0.0243(19) 0.044(3) 0.021(2) -0.0022(19) 0.0003(15) -0.0026(19)
N2 0.034(2) 0.045(3) 0.039(3) -0.014(2) 0.0030(19) -0.013(2)
C1 0.032(3) 0.040(3) 0.046(3) 0.017(3) 0.004(2) 0.004(2)
C2 0.035(3) 0.039(3) 0.047(3) 0.018(3) 0.001(2) -0.004(2)
C3 0.030(2) 0.029(3) 0.046(3) 0.006(2) 0.001(2) -0.002(2)
C4 0.028(2) 0.024(2) 0.033(3) 0.004(2) 0.0010(19) 0.0022(19)
C5 0.029(2) 0.035(3) 0.040(3) 0.010(2) 0.002(2) -0.004(2)
C6 0.027(2) 0.038(3) 0.051(3) 0.014(3) -0.005(2) 0.001(2)
C7 0.027(2) 0.032(3) 0.034(3) -0.003(2) -0.002(2) -0.001(2)
C8 0.020(2) 0.029(3) 0.031(2) -0.003(2) 0.0027(18) 0.0003(19)
C9 0.033(3) 0.039(3) 0.031(3) 0.001(2) -0.003(2) -0.008(2)
C10 0.023(2) 0.031(3) 0.023(2) -0.004(2) 0.0023(17) 0.002(2)
C11 0.021(2) 0.032(3) 0.022(2) 0.001(2) 0.0002(16) -0.0007(19)
C12 0.024(2) 0.023(2) 0.027(2) 0.0028(19) -0.0038(18) -0.0043(18)
C13 0.025(2) 0.031(3) 0.029(2) -0.007(2) 0.0052(18) -0.004(2)
C14 0.028(2) 0.027(2) 0.024(2) 0.002(2) 0.0022(18) -0.0021(19)
C15 0.027(2) 0.038(3) 0.023(2) 0.005(2) -0.0007(17) 0.002(2)
C16 0.027(2) 0.040(3) 0.030(2) 0.003(2) -0.0041(18) 0.003(2)
C17 0.027(2) 0.031(3) 0.039(3) -0.006(2) -0.006(2) -0.001(2)
C18 0.028(2) 0.030(3) 0.031(2) -0.002(2) 0.0066(19) -0.003(2)
C19 0.027(2) 0.029(3) 0.026(2) 0.001(2) 0.0022(18) -0.001(2)
C20 0.036(3) 0.051(4) 0.069(4) -0.018(4) -0.015(3) 0.017(3)
C21 0.028(2) 0.042(3) 0.022(2) -0.001(2) -0.0026(18) 0.003(2)
C22 0.039(3) 0.061(4) 0.022(2) 0.001(3) 0.000(2) 0.006(3)
C23 0.049(4) 0.107(7) 0.030(3) -0.006(4) -0.011(3) -0.005(4)
C24 0.088(6) 0.058(5) 0.042(4) 0.018(3) 0.008(4) 0.009(4)
C25 0.045(3) 0.072(5) 0.038(3) -0.004(3) 0.013(3) 0.001(3)
Br2 0.0677(4) 0.0672(5) 0.0374(3) 0.0195(3) 0.0136(3) 0.0223(4)
O8 0.0311(17) 0.038(2) 0.0322(19) 0.0034(16) -0.0093(15) 0.0051(16)
O9 0.0341(19) 0.052(3) 0.033(2) 0.004(2) 0.0083(16) 0.0064(19)
O10 0.036(2) 0.100(4) 0.052(3) 0.029(3) -0.015(2) -0.024(3)
O11 0.0286(16) 0.035(2) 0.0269(17) 0.0049(16) -0.0036(13) -0.0031(15)
O12 0.038(2) 0.026(2) 0.054(3) -0.0045(18) 0.0013(18) 0.0016(17)
O13 0.071(3) 0.042(2) 0.031(2) 0.0013(19) -0.002(2) 0.006(2)
O14 0.0270(17) 0.036(2) 0.068(3) -0.008(2) 0.0003(17) -0.0053(17)
N3 0.0229(18) 0.031(2) 0.029(2) 0.0037(18) -0.0039(16) 0.0008(17)
N4 0.0244(17) 0.027(2) 0.035(2) 0.0050(19) 0.0045(15) 0.0000(17)
C26 0.047(3) 0.026(3) 0.034(3) 0.003(2) -0.001(2) -0.003(2)
C27 0.034(2) 0.038(3) 0.038(3) 0.006(3) -0.007(2) 0.005(2)
C28 0.028(2) 0.031(3) 0.036(3) 0.004(2) -0.007(2) 0.005(2)
C29 0.029(2) 0.023(2) 0.032(3) -0.001(2) 0.0000(19) 0.0036(19)
C30 0.027(2) 0.029(3) 0.037(3) 0.004(2) 0.000(2) 0.002(2)
C31 0.032(2) 0.030(3) 0.038(3) -0.002(2) 0.001(2) 0.003(2)
C32 0.025(2) 0.021(2) 0.031(2) -0.0033(19) -0.0051(18) -0.0006(18)
C33 0.025(2) 0.024(2) 0.031(2) -0.004(2) -0.0044(18) -0.0021(19)
C34 0.025(2) 0.033(3) 0.030(3) 0.002(2) -0.0044(19) 0.001(2)
C35 0.026(2) 0.029(3) 0.033(3) 0.006(2) -0.0094(19) -0.001(2)
C36 0.022(2) 0.026(2) 0.025(2) 0.001(2) 0.0012(17) 0.0003(18)
C37 0.034(2) 0.020(2) 0.028(2) -0.0003(19) -0.0005(19) 0.001(2)
C38 0.021(2) 0.029(3) 0.032(3) -0.002(2) 0.0011(18) 0.0047(19)
C39 0.029(2) 0.020(2) 0.030(2) -0.0021(19) -0.0058(19) 0.0036(19)
C40 0.029(2) 0.030(3) 0.035(3) 0.004(2) -0.005(2) -0.002(2)
C41 0.038(3) 0.027(3) 0.041(3) 0.001(2) -0.001(2) -0.010(2)
C42 0.022(2) 0.031(3) 0.046(3) -0.010(2) 0.001(2) -0.003(2)
C43 0.023(2) 0.038(3) 0.045(3) 0.000(3) -0.008(2) 0.001(2)
C44 0.028(2) 0.029(3) 0.035(3) 0.003(2) -0.005(2) 0.006(2)
C45 0.036(3) 0.049(4) 0.051(4) -0.014(3) 0.015(3) -0.014(3)
C46 0.025(2) 0.043(3) 0.028(2) 0.005(2) -0.0030(19) -0.003(2)
C47 0.033(2) 0.042(3) 0.022(2) 0.002(2) -0.0010(19) 0.002(2)
C48 0.038(3) 0.077(5) 0.026(3) 0.003(3) 0.012(2) 0.006(3)
C49 0.033(3) 0.051(4) 0.031(3) 0.005(3) -0.004(2) -0.001(3)
C50 0.056(4) 0.039(3) 0.036(3) 0.004(3) -0.010(3) -0.007(3)

loop_
_atom_type_symbol
_atom_type_description
_atom_type_scat_dispersion_real
_atom_type_scat_dispersion_imag
_atom_type_scat_source
C C 0.0033 0.0016 'International Tables Vol C Tables 4.2.6.8 and 6.1.1.4'
H H 0.0000 0.0000 'International Tables Vol C Tables 4.2.6.8 and 6.1.1.4'
N N 0.0061 0.0033 'International Tables Vol C Tables 4.2.6.8 and 6.1.1.4'
O O 0.0106 0.0060 'International Tables Vol C Tables 4.2.6.8 and 6.1.1.4'
Br Br -0.2901 2.4595 'International Tables Vol C Tables 4.2.6.8 and 6.1.1.4'

loop_
_geom_angle_atom_site_label_1
_geom_angle_atom_site_label_2
_geom_angle_atom_site_label_3
_geom_angle
C21 O4 C22 121.2(4)
C17 O7 C20 118.2(5)
C10 N1 C9 113.0(4)
C10 N1 C21 122.9(4)
C9 N1 C21 124.0(4)
O6 N2 O5 123.7(6)
O6 N2 C13 117.1(5)
O5 N2 C13 119.0(5)
C6 C1 C2 122.8(6)
C6 C1 Br1 119.4(4)
C2 C1 Br1 117.7(4)
C3 C2 C1 116.8(5)
C3 C2 H2 121.6
C1 C2 H2 121.6
C2 C3 C4 122.8(5)
C2 C3 H3 118.6
C4 C3 H3 118.6
C3 C4 C5 117.6(5)
C3 C4 C7 118.6(5)
C5 C4 C7 123.7(5)
C6 C5 C4 121.4(5)
C6 C5 H5 119.3
C4 C5 H5 119.3
C1 C6 C5 118.6(5)
C1 C6 H6 120.7
C5 C6 H6 120.7
C8 C7 C4 130.5(5)
C8 C7 H7 114.7
C4 C7 H7 114.7
C7 C8 C9 119.0(5)
C7 C8 C11 132.7(5)
C9 C8 C11 108.2(4)
O1 C9 N1 122.9(5)
O1 C9 C8 130.0(5)
N1 C9 C8 107.1(4)
O2 C10 N1 124.2(5)
O2 C10 C11 128.6(5)
N1 C10 C11 107.2(4)
C8 C11 C10 103.8(4)
C8 C11 C12 112.4(4)
C10 C11 C12 112.9(4)
C8 C11 H11 109.2
C10 C11 H11 109.2
C12 C11 H11 109.2
C14 C12 C13 112.1(4)
C14 C12 C11 113.0(4)
C13 C12 C11 110.9(4)
C14 C12 H12 106.8
C13 C12 H12 106.8
C11 C12 H12 106.8
N2 C13 C12 110.6(4)
N2 C13 H13A 109.5
C12 C13 H13A 109.5
N2 C13 H13B 109.5
C12 C13 H13B 109.5
H13A C13 H13B 108.1
C15 C14 C19 117.4(5)
C15 C14 C12 123.6(4)
C19 C14 C12 119.0(4)
C14 C15 C16 122.2(5)
C14 C15 H15 118.9
C16 C15 H15 118.9
C15 C16 C17 119.3(5)
C15 C16 H16 120.4
C17 C16 H16 120.4
O7 C17 C18 115.7(5)
O7 C17 C16 124.9(5)
C18 C17 C16 119.4(5)
C19 C18 C17 120.0(5)
C19 C18 H18 120.0
C17 C18 H18 120.0
C18 C19 C14 121.7(5)
C18 C19 H19 119.1
C14 C19 H19 119.1
O7 C20 H20A 109.5
O7 C20 H20B 109.5
H20A C20 H20B 109.5
O7 C20 H20C 109.5
H20A C20 H20C 109.5
H20B C20 H20C 109.5
O3 C21 O4 128.4(5)
O3 C21 N1 122.1(5)
O4 C21 N1 109.5(4)
O4 C22 C24 107.6(5)
O4 C22 C23 109.8(5)
C24 C22 C23 114.2(6)
O4 C22 C25 102.6(5)
C24 C22 C25 111.5(6)
C23 C22 C25 110.6(6)
C22 C23 H23A 109.5
C22 C23 H23B 109.5
H23A C23 H23B 109.5
C22 C23 H23C 109.5
H23A C23 H23C 109.5
H23B C23 H23C 109.5
C22 C24 H24A 109.5
C22 C24 H24B 109.5
H24A C24 H24B 109.5
C22 C24 H24C 109.5
H24A C24 H24C 109.5
H24B C24 H24C 109.5
C22 C25 H25A 109.5
C22 C25 H25B 109.5
H25A C25 H25B 109.5
C22 C25 H25C 109.5
H25A C25 H25C 109.5
H25B C25 H25C 109.5
C46 O11 C47 119.9(4)
C42 O14 C45 117.1(5)
C35 N3 C34 113.1(4)
C35 N3 C46 122.7(4)
C34 N3 C46 123.7(4)
O12 N4 O13 123.7(5)
O12 N4 C38 117.7(4)
O13 N4 C38 118.6(5)
C31 C26 C27 121.0(5)
C31 C26 Br2 118.5(4)
C27 C26 Br2 120.5(4)
C28 C27 C26 118.8(5)
C28 C27 H27 120.6
C26 C27 H27 120.6
C27 C28 C29 122.4(5)
C27 C28 H28 118.8
C29 C28 H28 118.8
C30 C29 C28 117.5(5)
C30 C29 C32 124.5(5)
C28 C29 C32 118.0(4)
C31 C30 C29 121.0(5)
C31 C30 H30 119.5
C29 C30 H30 119.5
C26 C31 C30 119.3(5)
C26 C31 H31 120.4
C30 C31 H31 120.4
C33 C32 C29 129.5(5)
C33 C32 H32 115.2
C29 C32 H32 115.2
C32 C33 C34 120.0(5)
C32 C33 C36 131.8(5)
C34 C33 C36 108.1(4)
O9 C34 N3 124.1(5)
O9 C34 C33 129.3(5)
N3 C34 C33 106.6(4)
O8 C35 N3 125.1(5)
O8 C35 C36 126.7(5)
N3 C35 C36 108.1(4)
C33 C36 C35 103.4(4)
C33 C36 C37 110.5(4)
C35 C36 C37 111.6(4)
C33 C36 H36 110.4
C35 C36 H36 110.4
C37 C36 H36 110.4
C39 C37 C38 112.8(4)
C39 C37 C36 113.9(4)
C38 C37 C36 110.0(4)
C39 C37 H37 106.5
C38 C37 H37 106.5
C36 C37 H37 106.5
N4 C38 C37 109.3(4)
N4 C38 H38A 109.8
C37 C38 H38A 109.8
N4 C38 H38B 109.8
C37 C38 H38B 109.8
H38A C38 H38B 108.3
C40 C39 C44 117.5(5)
C40 C39 C37 122.5(4)
C44 C39 C37 120.0(5)
C39 C40 C41 121.7(5)
C39 C40 H40 119.2
C41 C40 H40 119.2
C42 C41 C40 120.3(5)
C42 C41 H41 119.9
C40 C41 H41 119.9
O14 C42 C41 125.1(5)
O14 C42 C43 116.1(5)
C41 C42 C43 118.8(5)
C44 C43 C42 120.6(5)
C44 C43 H43 119.7
C42 C43 H43 119.7
C43 C44 C39 121.1(5)
C43 C44 H44 119.4
C39 C44 H44 119.4
O14 C45 H45A 109.5
O14 C45 H45B 109.5
H45A C45 H45B 109.5
O14 C45 H45C 109.5
H45A C45 H45C 109.5
H45B C45 H45C 109.5
O10 C46 O11 129.8(5)
O10 C46 N3 121.3(5)
O11 C46 N3 108.9(4)
C48 C47 O11 109.8(5)
C48 C47 C50 113.8(5)
O11 C47 C50 108.6(4)
C48 C47 C49 110.3(5)
O11 C47 C49 101.7(4)
C50 C47 C49 111.8(5)
C47 C48 H48A 109.5
C47 C48 H48B 109.5
H48A C48 H48B 109.5
C47 C48 H48C 109.5
H48A C48 H48C 109.5
H48B C48 H48C 109.5
C47 C49 H49A 109.5
C47 C49 H49B 109.5
H49A C49 H49B 109.5
C47 C49 H49C 109.5
H49A C49 H49C 109.5
H49B C49 H49C 109.5
C47 C50 H50A 109.5
C47 C50 H50B 109.5
H50A C50 H50B 109.5
C47 C50 H50C 109.5
H50A C50 H50C 109.5
H50B C50 H50C 109.5

loop_
_geom_bond_atom_site_label_1
_geom_bond_atom_site_label_2
_geom_bond_distance
Br1 C1 1.904(6)
O1 C9 1.216(6)
O2 C10 1.194(6)
O3 C21 1.197(6)
O4 C21 1.312(6)
O4 C22 1.497(7)
O5 N2 1.218(7)
O6 N2 1.216(7)
O7 C17 1.349(6)
O7 C20 1.424(8)
N1 C10 1.394(6)
N1 C9 1.399(7)
N1 C21 1.425(6)
N2 C13 1.487(7)
C1 C6 1.371(8)
C1 C2 1.393(8)
C2 C3 1.385(8)
C2 H2 0.9500
C3 C4 1.392(7)
C3 H3 0.9500
C4 C5 1.397(7)
C4 C7 1.446(7)
C5 C6 1.385(8)
C5 H5 0.9500
C6 H6 0.9500
C7 C8 1.339(7)
C7 H7 0.9500
C8 C9 1.465(7)
C8 C11 1.497(7)
C10 C11 1.528(7)
C11 C12 1.570(7)
C11 H11 1.0000
C12 C14 1.521(7)
C12 C13 1.530(7)
C12 H12 1.0000
C13 H13A 0.9900
C13 H13B 0.9900
C14 C15 1.382(7)
C14 C19 1.401(7)
C15 C16 1.388(7)
C15 H15 0.9500
C16 C17 1.397(8)
C16 H16 0.9500
C17 C18 1.395(8)
C18 C19 1.374(7)
C18 H18 0.9500
C19 H19 0.9500
C20 H20A 0.9800
C20 H20B 0.9800
C20 H20C 0.9800
C22 C24 1.514(10)
C22 C23 1.517(8)
C22 C25 1.529(8)
C23 H23A 0.9800
C23 H23B 0.9800
C23 H23C 0.9800
C24 H24A 0.9800
C24 H24B 0.9800
C24 H24C 0.9800
C25 H25A 0.9800
C25 H25B 0.9800
C25 H25C 0.9800
Br2 C26 1.887(6)
O8 C35 1.201(6)
O9 C34 1.198(6)
O10 C46 1.190(6)
O11 C46 1.315(6)
O11 C47 1.498(6)
O12 N4 1.220(6)
O13 N4 1.222(6)
O14 C42 1.354(6)
O14 C45 1.398(8)
N3 C35 1.395(7)
N3 C34 1.410(6)
N3 C46 1.437(7)
N4 C38 1.481(7)
C26 C31 1.388(8)
C26 C27 1.398(8)
C27 C28 1.365(8)
C27 H27 0.9500
C28 C29 1.407(7)
C28 H28 0.9500
C29 C30 1.402(7)
C29 C32 1.469(7)
C30 C31 1.391(8)
C30 H30 0.9500
C31 H31 0.9500
C32 C33 1.347(7)
C32 H32 0.9500
C33 C34 1.482(7)
C33 C36 1.517(7)
C35 C36 1.525(7)
C36 C37 1.558(7)
C36 H36 1.0000
C37 C39 1.512(7)
C37 C38 1.537(7)
C37 H37 1.0000
C38 H38A 0.9900
C38 H38B 0.9900
C39 C40 1.387(7)
C39 C44 1.406(6)
C40 C41 1.390(7)
C40 H40 0.9500
C41 C42 1.382(7)
C41 H41 0.9500
C42 C43 1.402(8)
C43 C44 1.374(7)
C43 H43 0.9500
C44 H44 0.9500
C45 H45A 0.9800
C45 H45B 0.9800
C45 H45C 0.9800
C47 C48 1.492(7)
C47 C50 1.504(9)
C47 C49 1.504(7)
C48 H48A 0.9800
C48 H48B 0.9800
C48 H48C 0.9800
C49 H49A 0.9800
C49 H49B 0.9800
C49 H49C 0.9800
C50 H50A 0.9800
C50 H50B 0.9800
C50 H50C 0.9800

loop_
_geom_torsion_atom_site_label_1
_geom_torsion_atom_site_label_2
_geom_torsion_atom_site_label_3
_geom_torsion_atom_site_label_4
_geom_torsion
C6 C1 C2 C3 -0.7(10)
Br1 C1 C2 C3 178.1(5)
C1 C2 C3 C4 2.2(9)
C2 C3 C4 C5 -2.3(9)
C2 C3 C4 C7 -179.8(6)
C3 C4 C5 C6 0.9(9)
C7 C4 C5 C6 178.3(5)
C2 C1 C6 C5 -0.6(10)
Br1 C1 C6 C5 -179.4(5)
C4 C5 C6 C1 0.5(9)
C3 C4 C7 C8 -157.3(6)
C5 C4 C7 C8 25.3(9)
C4 C7 C8 C9 -178.0(5)
C4 C7 C8 C11 5.7(10)
C10 N1 C9 O1 -176.0(6)
C21 N1 C9 O1 3.5(9)
C10 N1 C9 C8 5.0(6)
C21 N1 C9 C8 -175.5(5)
C7 C8 C9 O1 -4.1(10)
C11 C8 C9 O1 173.0(6)
C7 C8 C9 N1 174.8(5)
C11 C8 C9 N1 -8.1(6)
C9 N1 C10 O2 -179.9(5)
C21 N1 C10 O2 0.6(8)
C9 N1 C10 C11 0.1(6)
C21 N1 C10 C11 -179.4(4)
C7 C8 C11 C10 -175.6(5)
C9 C8 C11 C10 7.9(5)
C7 C8 C11 C12 62.0(7)
C9 C8 C11 C12 -114.5(5)
O2 C10 C11 C8 175.0(5)
N1 C10 C11 C8 -5.0(5)
O2 C10 C11 C12 -62.9(7)
N1 C10 C11 C12 117.1(4)
C8 C11 C12 C14 37.4(6)
C10 C11 C12 C14 -79.7(5)
C8 C11 C12 C13 164.2(4)
C10 C11 C12 C13 47.1(5)
O6 N2 C13 C12 138.1(5)
O5 N2 C13 C12 -44.6(7)
C14 C12 C13 N2 -62.7(6)
C11 C12 C13 N2 170.0(4)
C13 C12 C14 C15 -47.3(7)
C11 C12 C14 C15 79.0(6)
C13 C12 C14 C19 132.5(5)
C11 C12 C14 C19 -101.3(5)
C19 C14 C15 C16 -0.6(8)
C12 C14 C15 C16 179.2(5)
C14 C15 C16 C17 -1.0(8)
C20 O7 C17 C18 -166.0(5)
C20 O7 C17 C16 13.4(8)
C15 C16 C17 O7 -177.3(5)
C15 C16 C17 C18 2.1(8)
O7 C17 C18 C19 177.9(5)
C16 C17 C18 C19 -1.5(8)
C17 C18 C19 C14 -0.1(8)
C15 C14 C19 C18 1.2(8)
C12 C14 C19 C18 -178.6(5)
C22 O4 C21 O3 -10.9(10)
C22 O4 C21 N1 170.3(5)
C10 N1 C21 O3 117.2(6)
C9 N1 C21 O3 -62.2(8)
C10 N1 C21 O4 -63.8(7)
C9 N1 C21 O4 116.8(6)
C21 O4 C22 C24 -61.4(7)
C21 O4 C22 C23 63.4(7)
C21 O4 C22 C25 -179.1(5)
C31 C26 C27 C28 0.3(9)
Br2 C26 C27 C28 -178.8(4)
C26 C27 C28 C29 1.5(9)
C27 C28 C29 C30 -2.3(8)
C27 C28 C29 C32 179.1(5)
C28 C29 C30 C31 1.2(8)
C32 C29 C30 C31 179.7(5)
C27 C26 C31 C30 -1.3(9)
Br2 C26 C31 C30 177.8(4)
C29 C30 C31 C26 0.5(8)
C30 C29 C32 C33 22.2(9)
C28 C29 C32 C33 -159.3(5)
C29 C32 C33 C34 179.7(5)
C29 C32 C33 C36 4.3(9)
C35 N3 C34 O9 -173.5(5)
C46 N3 C34 O9 -0.6(8)
C35 N3 C34 C33 4.5(6)
C46 N3 C34 C33 177.5(4)
C32 C33 C34 O9 -6.7(9)
C36 C33 C34 O9 169.8(6)
C32 C33 C34 N3 175.4(4)
C36 C33 C34 N3 -8.2(5)
C34 N3 C35 O8 177.7(5)
C46 N3 C35 O8 4.7(8)
C34 N3 C35 C36 1.0(6)
C46 N3 C35 C36 -172.0(4)
C32 C33 C36 C35 -175.7(5)
C34 C33 C36 C35 8.5(5)
C32 C33 C36 C37 64.7(7)
C34 C33 C36 C37 -111.2(5)
O8 C35 C36 C33 177.5(5)
N3 C35 C36 C33 -5.8(5)
O8 C35 C36 C37 -63.6(6)
N3 C35 C36 C37 113.0(5)
C33 C36 C37 C39 48.0(6)
C35 C36 C37 C39 -66.5(5)
C33 C36 C37 C38 175.8(4)
C35 C36 C37 C38 61.3(5)
O12 N4 C38 C37 132.9(5)
O13 N4 C38 C37 -49.7(6)
C39 C37 C38 N4 -56.9(6)
C36 C37 C38 N4 174.7(4)
C38 C37 C39 C40 -50.5(7)
C36 C37 C39 C40 75.8(6)
C38 C37 C39 C44 127.6(5)
C36 C37 C39 C44 -106.1(5)
C44 C39 C40 C41 0.5(8)
C37 C39 C40 C41 178.6(5)
C39 C40 C41 C42 -1.4(9)
C45 O14 C42 C41 3.2(8)
C45 O14 C42 C43 -175.8(5)
C40 C41 C42 O14 -177.6(5)
C40 C41 C42 C43 1.4(8)
O14 C42 C43 C44 178.5(5)
C41 C42 C43 C44 -0.6(9)
C42 C43 C44 C39 -0.3(9)
C40 C39 C44 C43 0.3(8)
C37 C39 C44 C43 -177.9(5)
C47 O11 C46 O10 -9.5(10)
C47 O11 C46 N3 170.5(4)
C35 N3 C46 O10 115.6(7)
C34 N3 C46 O10 -56.6(8)
C35 N3 C46 O11 -64.3(6)
C34 N3 C46 O11 123.4(5)
C46 O11 C47 C48 63.2(7)
C46 O11 C47 C50 -61.9(6)
C46 O11 C47 C49 180.0(5)
